data_4517656
loop_
_publ_author_name
'Hua, Guoxiong'
'Cordes, David B.'
'Slawin, Alexandra M. Z.'
'Woollins, J. Derek'

_publ_section_title
;
 Novel Five- and Six-Membered Rings of Phosphorus-Selenium Heterocycles
 from Selenation of Amido-Schiff Bases.
;
_journal_issue 20
_journal_name_full 'ACS omega'
_journal_page_first 11737
_journal_page_last 11744
_journal_paper_doi 10.1021/acsomega.0c01064
_journal_volume 5
_journal_year 2020
_chemical_formula_moiety 'C28 H22 O4 P2 Se4'
_chemical_formula_sum 'C28 H22 O4 P2 Se4'
_chemical_formula_weight 800.27
_space_group_crystal_system monoclinic
_space_group_IT_number 14
_space_group_name_Hall '-P 2yn'
_space_group_name_H-M_alt 'P 1 21/n 1'
_atom_sites_solution_hydrogens geom
_atom_sites_solution_primary direct
_atom_sites_solution_secondary difmap
_audit_creation_date 2017-11-29
_audit_creation_method 'by CrystalStructure 4.2'
_cell_angle_alpha 90.0000
_cell_angle_beta 98.244(7)
_cell_angle_gamma 90.0000
_cell_formula_units_Z 2
_cell_length_a 7.220(2)
_cell_length_b 14.280(5)
_cell_length_c 13.986(4)
_cell_measurement_reflns_used 2625
_cell_measurement_temperature 173
_cell_measurement_theta_max 25.40
_cell_measurement_theta_min 2.00
_cell_volume 1427.1(8)
_computing_cell_refinement 'CrystalClear-SM Expert 2.1 b45'
_computing_data_collection 'CrystalClear-SM Expert 2.1 b45 (Rigaku, 2015)'
_computing_data_reduction 'CrystalClear-SM Expert 2.1 b45'
_computing_molecular_graphics 'CrystalStructure 4.2'
_computing_publication_material 'CrystalStructure 4.2 (Rigaku, 2015)'
_computing_structure_refinement 'SHELXL Version 2017/1 (Sheldrick, 2008)'
_computing_structure_solution 'DIRDIF99-PATTY (Gould, et al., 1999)'
_diffrn_ambient_temperature 173
_diffrn_detector_area_resol_mean 5.814
_diffrn_measured_fraction_theta_full 1.000
_diffrn_measured_fraction_theta_max 0.998
_diffrn_measurement_device_type 'Rigaku XtaLAB P200'
_diffrn_measurement_method \w
_diffrn_radiation_type 'Mo K\a'
_diffrn_radiation_wavelength 0.71075
_diffrn_reflns_av_R_equivalents 0.1967
_diffrn_reflns_Laue_measured_fraction_full 1.000
_diffrn_reflns_Laue_measured_fraction_max 0.998
_diffrn_reflns_limit_h_max 8
_diffrn_reflns_limit_h_min -8
_diffrn_reflns_limit_k_max 17
_diffrn_reflns_limit_k_min -17
_diffrn_reflns_limit_l_max 16
_diffrn_reflns_limit_l_min -16
_diffrn_reflns_number 16891
_diffrn_reflns_point_group_measured_fraction_full 1.000
_diffrn_reflns_point_group_measured_fraction_max 0.998
_diffrn_reflns_theta_full 25.242
_diffrn_reflns_theta_max 25.360
_diffrn_reflns_theta_min 2.049
_diffrn_standards_number 0
_exptl_absorpt_coefficient_mu 5.288
_exptl_absorpt_correction_T_max 0.853
_exptl_absorpt_correction_T_min 0.300
_exptl_absorpt_correction_type multi-scan
_exptl_absorpt_process_details 'REQAB (Rigaku, 1998)'
_exptl_crystal_colour colorless
_exptl_crystal_density_diffrn 1.862
_exptl_crystal_density_method 'not measured'
_exptl_crystal_description prism
_exptl_crystal_F_000 776.00
_exptl_crystal_size_max 0.330
_exptl_crystal_size_mid 0.040
_exptl_crystal_size_min 0.030
_refine_diff_density_max 0.81
_refine_diff_density_min -0.34
_refine_ls_extinction_method none
_refine_ls_goodness_of_fit_ref 0.897
_refine_ls_hydrogen_treatment constr
_refine_ls_number_parameters 172
_refine_ls_number_reflns 2616
_refine_ls_number_restraints 0
_refine_ls_R_factor_all 0.1034
_refine_ls_R_factor_gt 0.0427
_refine_ls_shift/su_max 0.001
_refine_ls_structure_factor_coef Fsqd
_refine_ls_weighting_details 'w = 1/[\s^2^(Fo^2^)+(0.0341P)^2^] where P=(Fo^2^+2Fc^2^)/3'
_refine_ls_weighting_scheme calc
_refine_ls_wR_factor_gt 0.0775
_refine_ls_wR_factor_ref 0.0875
_reflns_Friedel_coverage 0.000
_reflns_number_gt 1383
_reflns_number_total 2616
_reflns_threshold_expression F^2^>2.0\s(F^2^)
_cod_data_source_file ao0c01064_si_001.cif
_cod_data_source_block 6
_cod_depositor_comments 'Adding full bibliography for 4517654--4517661.cif.'
_cod_database_code 4517656

loop_
_space_group_symop_id
_space_group_symop_operation_xyz
1 +X,+Y,+Z
2 1/2-X,1/2+Y,1/2-Z
3 -X,-Y,-Z
4 -1/2+X,-1/2-Y,-1/2+Z

loop_
_atom_site_label
_atom_site_type_symbol
_atom_site_fract_x
_atom_site_fract_y
_atom_site_fract_z
_atom_site_U_iso_or_equiv
_atom_site_adp_type
_atom_site_occupancy
_atom_site_site_symmetry_order
_atom_site_calc_flag
_atom_site_refinement_flags_posn
_atom_site_refinement_flags_adp
_atom_site_refinement_flags_occupancy
_atom_site_disorder_assembly
_atom_site_disorder_group
Se1 Se 0.87772(10) 0.44662(4) 0.62801(5) 0.0491(2) Uani 1 1 d . . . . .
Se2 Se 0.38526(10) 0.50999(4) 0.62244(5) 0.0452(2) Uani 1 1 d . . . . .
P1 P 0.5997(2) 0.40722(10) 0.58513(10) 0.0365(4) Uani 1 1 d . . . . .
O13 O -0.0808(6) 0.8196(3) 0.5938(3) 0.0554(12) Uani 1 1 d . . . . .
O15 O 0.1056(7) 0.9501(3) 0.6229(3) 0.0635(13) Uani 1 1 d . . . . .
C3 C 0.4581(8) 0.6149(3) 0.5453(4) 0.0380(15) Uani 1 1 d . . . . .
H3 H 0.596867 0.622702 0.560505 0.046 Uiso 1 1 calc R U . . .
C4 C 0.5231(9) 0.3006(4) 0.6376(4) 0.0366(15) Uani 1 1 d . . . . .
C5 C 0.6536(10) 0.2395(4) 0.6814(4) 0.0473(18) Uani 1 1 d . . . . .
H5 H 0.782147 0.256476 0.690564 0.057 Uiso 1 1 calc R U . . .
C6 C 0.6005(11) 0.1538(4) 0.7124(4) 0.0555(18) Uani 1 1 d . . . . .
H6 H 0.692220 0.111272 0.742173 0.067 Uiso 1 1 calc R U . . .
C7 C 0.4144(12) 0.1296(4) 0.7002(4) 0.0543(19) Uani 1 1 d . . . . .
H7 H 0.378017 0.069966 0.721344 0.065 Uiso 1 1 calc R U . . .
C8 C 0.2804(10) 0.1908(4) 0.6578(4) 0.0498(18) Uani 1 1 d . . . . .
H8 H 0.151796 0.174124 0.650696 0.060 Uiso 1 1 calc R U . . .
C9 C 0.3331(9) 0.2763(4) 0.6257(4) 0.0480(17) Uani 1 1 d . . . . .
H9 H 0.241334 0.318656 0.595565 0.058 Uiso 1 1 calc R U . . .
C10 C 0.3671(8) 0.7052(4) 0.5736(4) 0.0365(14) Uani 1 1 d . . . . .
C11 C 0.1728(9) 0.7105(4) 0.5724(4) 0.0393(15) Uani 1 1 d . . . . .
H11 H 0.094288 0.657197 0.559754 0.047 Uiso 1 1 calc R U . . .
C12 C 0.1033(8) 0.7961(4) 0.5903(4) 0.0362(15) Uani 1 1 d . . . . .
C14 C -0.0822(9) 0.9188(4) 0.6092(5) 0.0531(18) Uani 1 1 d . . . . .
H14A H -0.153783 0.950386 0.552641 0.064 Uiso 1 1 calc R U . . .
H14B H -0.141957 0.933394 0.666898 0.064 Uiso 1 1 calc R U . . .
C16 C 0.2135(9) 0.8734(4) 0.6076(4) 0.0423(16) Uani 1 1 d . . . . .
C17 C 0.4019(10) 0.8694(4) 0.6106(5) 0.0584(19) Uani 1 1 d . . . . .
H17 H 0.479348 0.922937 0.624120 0.070 Uiso 1 1 calc R U . . .
C18 C 0.4744(9) 0.7825(4) 0.5929(4) 0.0494(17) Uani 1 1 d . . . . .
H18 H 0.605882 0.776778 0.594245 0.059 Uiso 1 1 calc R U . . .

loop_
_atom_site_aniso_label
_atom_site_aniso_U_11
_atom_site_aniso_U_22
_atom_site_aniso_U_33
_atom_site_aniso_U_23
_atom_site_aniso_U_13
_atom_site_aniso_U_12
Se1 0.0367(4) 0.0473(4) 0.0628(4) -0.0110(3) 0.0057(3) -0.0060(3)
Se2 0.0461(4) 0.0427(4) 0.0509(4) 0.0098(3) 0.0214(3) 0.0097(3)
P1 0.0348(9) 0.0326(8) 0.0431(9) 0.0017(7) 0.0096(7) -0.0002(7)
O13 0.030(3) 0.049(3) 0.088(3) -0.013(2) 0.013(2) 0.001(2)
O15 0.044(3) 0.045(3) 0.104(4) -0.021(2) 0.019(3) -0.004(2)
C3 0.026(3) 0.034(3) 0.056(4) 0.005(3) 0.013(3) -0.003(3)
C4 0.042(4) 0.031(3) 0.038(3) 0.006(3) 0.007(3) 0.002(3)
C5 0.051(5) 0.042(4) 0.049(4) 0.005(3) 0.005(4) 0.000(4)
C6 0.066(6) 0.041(4) 0.060(4) 0.008(3) 0.008(4) 0.006(4)
C7 0.079(6) 0.037(4) 0.050(4) 0.004(3) 0.020(4) -0.011(4)
C8 0.047(4) 0.044(4) 0.059(4) 0.003(3) 0.012(4) -0.015(4)
C9 0.041(5) 0.049(4) 0.055(4) 0.002(3) 0.009(4) 0.001(3)
C10 0.032(4) 0.042(4) 0.035(3) 0.004(3) 0.002(3) -0.002(3)
C11 0.037(4) 0.035(4) 0.048(4) 0.002(3) 0.013(3) -0.009(3)
C12 0.031(4) 0.038(4) 0.040(3) -0.003(3) 0.007(3) -0.004(3)
C14 0.045(5) 0.045(4) 0.072(5) -0.002(3) 0.016(4) 0.008(4)
C16 0.038(4) 0.034(4) 0.055(4) -0.010(3) 0.007(3) 0.004(3)
C17 0.040(5) 0.042(4) 0.094(5) -0.026(3) 0.013(4) -0.013(3)
C18 0.024(4) 0.057(4) 0.067(4) -0.014(3) 0.004(3) -0.005(3)

loop_
_atom_type_symbol
_atom_type_description
_atom_type_scat_dispersion_real
_atom_type_scat_dispersion_imag
_atom_type_scat_source
C C 0.0033 0.0016
;
International Tables for Crystallography
(Vol. C, Tables 4.2.6.8 and 6.1.1.4)
;
H H 0.0000 0.0000
;
International Tables for Crystallography
(Vol. C, Table 6.1.1.4)
;
O O 0.0106 0.0060
;
International Tables for Crystallography
(Vol. C, Tables 4.2.6.8 and 6.1.1.4)
;
P P 0.1023 0.0942
;
International Tables for Crystallography
(Vol. C, Tables 4.2.6.8 and 6.1.1.4)
;
Se Se -0.0929 2.2259
;
International Tables for Crystallography
(Vol. C, Tables 4.2.6.8 and 6.1.1.4)
;

loop_
_geom_angle_atom_site_label_1
_geom_angle_atom_site_label_2
_geom_angle_atom_site_label_3
_geom_angle
_geom_angle_site_symmetry_1
_geom_angle_site_symmetry_3
_geom_angle_publ_flag
C3 Se2 P1 97.08(16) . . ?
C4 P1 C3 102.6(2) . 3_666 ?
C4 P1 Se1 116.6(2) . . ?
C3 P1 Se1 113.79(18) 3_666 . ?
C4 P1 Se2 101.20(19) . . ?
C3 P1 Se2 106.05(18) 3_666 . ?
Se1 P1 Se2 115.03(7) . . ?
C12 O13 C14 105.9(4) . . ?
C16 O15 C14 106.2(5) . . ?
C10 C3 P1 111.0(4) . 3_666 ?
C10 C3 Se2 110.1(3) . . ?
P1 C3 Se2 111.9(3) 3_666 . ?
C10 C3 H3 107.9 . . ?
P1 C3 H3 107.9 3_666 . ?
Se2 C3 H3 107.9 . . ?
C5 C4 C9 119.8(5) . . ?
C5 C4 P1 119.2(5) . . ?
C9 C4 P1 120.7(5) . . ?
C4 C5 C6 120.4(7) . . ?
C4 C5 H5 119.8 . . ?
C6 C5 H5 119.8 . . ?
C5 C6 C7 119.9(7) . . ?
C5 C6 H6 120.0 . . ?
C7 C6 H6 120.0 . . ?
C8 C7 C6 120.5(6) . . ?
C8 C7 H7 119.7 . . ?
C6 C7 H7 119.7 . . ?
C9 C8 C7 119.8(6) . . ?
C9 C8 H8 120.1 . . ?
C7 C8 H8 120.1 . . ?
C8 C9 C4 119.6(6) . . ?
C8 C9 H9 120.2 . . ?
C4 C9 H9 120.2 . . ?
C18 C10 C11 120.1(5) . . ?
C18 C10 C3 119.0(5) . . ?
C11 C10 C3 120.7(5) . . ?
C12 C11 C10 116.2(6) . . ?
C12 C11 H11 121.9 . . ?
C10 C11 H11 121.9 . . ?
C11 C12 C16 122.7(6) . . ?
C11 C12 O13 127.6(5) . . ?
C16 C12 O13 109.7(5) . . ?
O15 C14 O13 107.8(5) . . ?
O15 C14 H14A 110.1 . . ?
O13 C14 H14A 110.1 . . ?
O15 C14 H14B 110.1 . . ?
O13 C14 H14B 110.1 . . ?
H14A C14 H14B 108.5 . . ?
C17 C16 C12 121.9(6) . . ?
C17 C16 O15 128.0(6) . . ?
C12 C16 O15 110.1(5) . . ?
C16 C17 C18 115.9(6) . . ?
C16 C17 H17 122.1 . . ?
C18 C17 H17 122.1 . . ?
C10 C18 C17 123.2(6) . . ?
C10 C18 H18 118.4 . . ?
C17 C18 H18 118.4 . . ?

loop_
_geom_bond_atom_site_label_1
_geom_bond_atom_site_label_2
_geom_bond_distance
_geom_bond_site_symmetry_2
_geom_bond_publ_flag
Se1 P1 2.0879(18) . ?
Se2 C3 1.962(5) . ?
Se2 P1 2.2484(15) . ?
P1 C4 1.811(5) . ?
P1 C3 1.840(6) 3_666 ?
O13 C12 1.379(7) . ?
O13 C14 1.432(7) . ?
O15 C16 1.378(7) . ?
O15 C14 1.415(8) . ?
C3 C10 1.524(7) . ?
C3 H3 1.0000 . ?
C4 C5 1.363(8) . ?
C4 C9 1.402(9) . ?
C5 C6 1.371(8) . ?
C5 H5 0.9500 . ?
C6 C7 1.375(10) . ?
C6 H6 0.9500 . ?
C7 C8 1.374(9) . ?
C7 H7 0.9500 . ?
C8 C9 1.372(8) . ?
C8 H8 0.9500 . ?
C9 H9 0.9500 . ?
C10 C18 1.353(8) . ?
C10 C11 1.402(8) . ?
C11 C12 1.358(7) . ?
C11 H11 0.9500 . ?
C12 C16 1.362(8) . ?
C14 H14A 0.9900 . ?
C14 H14B 0.9900 . ?
C16 C17 1.356(9) . ?
C17 C18 1.383(8) . ?
C17 H17 0.9500 . ?
C18 H18 0.9500 . ?

loop_
_geom_torsion_atom_site_label_1
_geom_torsion_atom_site_label_2
_geom_torsion_atom_site_label_3
_geom_torsion_atom_site_label_4
_geom_torsion
_geom_torsion_site_symmetry_1
_geom_torsion_site_symmetry_2
_geom_torsion_site_symmetry_3
_geom_torsion_site_symmetry_4
_geom_torsion_publ_flag
C3 P1 C4 C5 108.7(5) 3_666 . . . ?
Se1 P1 C4 C5 -16.3(5) . . . . ?
Se2 P1 C4 C5 -141.8(4) . . . . ?
C3 P1 C4 C9 -65.3(5) 3_666 . . . ?
Se1 P1 C4 C9 169.7(4) . . . . ?
Se2 P1 C4 C9 44.2(5) . . . . ?
C9 C4 C5 C6 1.2(8) . . . . ?
P1 C4 C5 C6 -172.9(4) . . . . ?
C4 C5 C6 C7 -0.8(8) . . . . ?
C5 C6 C7 C8 -0.4(9) . . . . ?
C6 C7 C8 C9 1.2(9) . . . . ?
C7 C8 C9 C4 -0.8(8) . . . . ?
C5 C4 C9 C8 -0.4(8) . . . . ?
P1 C4 C9 C8 173.6(4) . . . . ?
P1 C3 C10 C18 -104.6(5) 3_666 . . . ?
Se2 C3 C10 C18 130.9(5) . . . . ?
P1 C3 C10 C11 70.4(5) 3_666 . . . ?
Se2 C3 C10 C11 -54.1(6) . . . . ?
C18 C10 C11 C12 0.7(8) . . . . ?
C3 C10 C11 C12 -174.2(5) . . . . ?
C10 C11 C12 C16 0.6(8) . . . . ?
C10 C11 C12 O13 -179.5(5) . . . . ?
C14 O13 C12 C11 -176.6(5) . . . . ?
C14 O13 C12 C16 3.2(6) . . . . ?
C16 O15 C14 O13 5.0(6) . . . . ?
C12 O13 C14 O15 -5.1(6) . . . . ?
C11 C12 C16 C17 -1.7(9) . . . . ?
O13 C12 C16 C17 178.4(6) . . . . ?
C11 C12 C16 O15 179.8(5) . . . . ?
O13 C12 C16 O15 -0.1(6) . . . . ?
C14 O15 C16 C17 178.5(6) . . . . ?
C14 O15 C16 C12 -3.1(6) . . . . ?
C12 C16 C17 C18 1.4(10) . . . . ?
O15 C16 C17 C18 179.6(5) . . . . ?
C11 C10 C18 C17 -0.9(9) . . . . ?
C3 C10 C18 C17 174.0(5) . . . . ?
C16 C17 C18 C10 -0.1(10) . . . . ?
